data_2227776
loop_
_publ_author_name
'Gunasekaran, N.'
'Karvembu, R.'
'Ng, Seik Weng'
'Tiekink, Edward R. T.'

_publ_section_title
;
 3-Benzoyl-1,1-dibenzylthiourea
;
_journal_coeditor_code LH5120
_journal_issue 10
_journal_name_full 'Acta Crystallographica Section E'
_journal_page_first o2572
_journal_page_last o2573
_journal_paper_doi 10.1107/S1600536810036226
_journal_volume 66
_journal_year 2010
_chemical_formula_iupac 'C22 H20 N2 O S'
_chemical_formula_moiety 'C22 H20 N2 O S'
_chemical_formula_sum 'C22 H20 N2 O S'
_chemical_formula_weight 360.46
_chemical_name_systematic
;
3-Benzoyl-1,1-dibenzylthiourea
;
_space_group_IT_number 4
_symmetry_cell_setting monoclinic
_symmetry_space_group_name_Hall 'P 2yb'
_symmetry_space_group_name_H-M 'P 1 21 1'
_atom_sites_solution_hydrogens geom
_atom_sites_solution_primary direct
_atom_sites_solution_secondary difmap
_audit_creation_method SHELXL-97
_cell_angle_alpha 90
_cell_angle_beta 90.0740(10)
_cell_angle_gamma 90
_cell_formula_units_Z 4
_cell_length_a 7.7338(5)
_cell_length_b 24.3478(16)
_cell_length_c 9.8593(6)
_cell_measurement_reflns_used 6510
_cell_measurement_temperature 100(2)
_cell_measurement_theta_max 28.1
_cell_measurement_theta_min 2.2
_cell_volume 1856.5(2)
_computing_cell_refinement 'SAINT (Bruker, 2008)'
_computing_data_collection 'APEX2 (Bruker, 2008)'
_computing_data_reduction 'SAINT (Bruker, 2008)'
_computing_molecular_graphics
;
ORTEP-3 (Farrugia, 1997), DIAMOND (Brandenburg, 2006) and
Qmol (Gans & Shalloway, 2001)
;
_computing_publication_material 'publCIF (Westrip, 2010)'
_computing_structure_refinement 'SHELXL97 (Sheldrick, 2008)'
_computing_structure_solution 'SHELXS97 (Sheldrick, 2008)'
_diffrn_ambient_temperature 100(2)
_diffrn_measured_fraction_theta_full 0.998
_diffrn_measured_fraction_theta_max 0.998
_diffrn_measurement_device_type 'Bruker SMART APEX'
_diffrn_measurement_method '\w scans'
_diffrn_radiation_monochromator graphite
_diffrn_radiation_source 'fine-focus sealed tube'
_diffrn_radiation_type MoK\a
_diffrn_radiation_wavelength 0.71073
_diffrn_reflns_av_R_equivalents 0.055
_diffrn_reflns_av_sigmaI/netI 0.082
_diffrn_reflns_limit_h_max 10
_diffrn_reflns_limit_h_min -10
_diffrn_reflns_limit_k_max 31
_diffrn_reflns_limit_k_min -31
_diffrn_reflns_limit_l_max 11
_diffrn_reflns_limit_l_min -12
_diffrn_reflns_number 17536
_diffrn_reflns_theta_full 27.50
_diffrn_reflns_theta_max 27.50
_diffrn_reflns_theta_min 0.84
_diffrn_standards_decay_% 0
_diffrn_standards_interval_count 0
_diffrn_standards_interval_time 0
_diffrn_standards_number 0
_exptl_absorpt_coefficient_mu 0.187
_exptl_absorpt_correction_T_max 0.982
_exptl_absorpt_correction_T_min 0.946
_exptl_absorpt_correction_type multi-scan
_exptl_absorpt_process_details '(SADABS; Sheldrick, 1996)'
_exptl_crystal_colour colourless
_exptl_crystal_density_diffrn 1.290
_exptl_crystal_density_method 'not measured'
_exptl_crystal_description block
_exptl_crystal_F_000 760
_exptl_crystal_size_max 0.30
_exptl_crystal_size_mid 0.20
_exptl_crystal_size_min 0.10
_refine_diff_density_max 1.270
_refine_diff_density_min -0.363
_refine_ls_abs_structure_details 'Flack (1983), 4101 Friedel pairs'
_refine_ls_abs_structure_Flack 0.25(8)
_refine_ls_extinction_method none
_refine_ls_goodness_of_fit_ref 1.034
_refine_ls_hydrogen_treatment constr
_refine_ls_matrix_type full
_refine_ls_number_parameters 470
_refine_ls_number_reflns 8469
_refine_ls_number_restraints 1
_refine_ls_restrained_S_all 1.034
_refine_ls_R_factor_all 0.0627
_refine_ls_R_factor_gt 0.0584
_refine_ls_shift/su_max 0.000
_refine_ls_shift/su_mean 0.000
_refine_ls_structure_factor_coef Fsqd
_refine_ls_weighting_details 'calc w=1/[\s^2^(Fo^2^)+(0.0934P)^2^+0.2767P] where P=(Fo^2^+2Fc^2^)/3'
_refine_ls_weighting_scheme calc
_refine_ls_wR_factor_gt 0.1542
_refine_ls_wR_factor_ref 0.1572
_reflns_number_gt 7807
_reflns_number_total 8469
_reflns_threshold_expression I>2\s(I)
_cod_data_source_file lh5120.cif
_cod_data_source_block I
_cod_original_sg_symbol_H-M 'P 21'
_cod_database_code 2227776
_cod_database_fobs_code 2227776

loop_
_symmetry_equiv_pos_as_xyz
'x, y, z'
'-x, y+1/2, -z'

loop_
_atom_site_type_symbol
_atom_site_label
_atom_site_fract_x
_atom_site_fract_y
_atom_site_fract_z
_atom_site_U_iso_or_equiv
_atom_site_adp_type
_atom_site_calc_flag
_atom_site_refinement_flags
_atom_site_occupancy
_atom_site_disorder_assembly
_atom_site_disorder_group
S S1 1.52015(10) 0.49995(3) 0.21954(8) 0.01637(17) Uani d . 1 . .
S S2 1.02727(11) 0.46914(3) 0.10081(9) 0.01665(17) Uani d . 1 . .
O O1 1.3589(3) 0.66362(10) 0.2194(3) 0.0228(6) Uani d . 1 . .
O O2 0.8629(3) 0.30856(10) 0.0894(3) 0.0239(6) Uani d . 1 . .
N N1 1.5083(4) 0.58006(11) 0.0339(3) 0.0157(6) Uani d . 1 . .
N N2 1.2782(4) 0.57501(10) 0.1861(3) 0.0140(5) Uani d . 1 . .
H H2 1.1911 0.5531 0.1843 0.017 Uiso calc R 1 . .
N N3 1.0001(4) 0.38816(12) 0.2845(3) 0.0179(6) Uani d . 1 . .
N N4 0.7766(4) 0.39659(11) 0.1265(3) 0.0162(6) Uani d . 1 . .
H H4 0.6899 0.4187 0.1277 0.019 Uiso calc R 1 . .
C C1 1.0820(4) 0.63713(13) 0.3027(3) 0.0154(6) Uani d . 1 . .
C C2 0.9587(5) 0.59635(14) 0.3240(4) 0.0204(7) Uani d . 1 . .
H H2A 0.9822 0.5597 0.2969 0.024 Uiso calc R 1 . .
C C3 0.8020(5) 0.60887(16) 0.3846(4) 0.0242(8) Uani d . 1 . .
H H3 0.7183 0.5809 0.3986 0.029 Uiso calc R 1 . .
C C4 0.7672(5) 0.66233(15) 0.4247(4) 0.0239(8) Uani d . 1 . .
H H4A 0.6601 0.6708 0.4668 0.029 Uiso calc R 1 . .
C C5 0.8880(5) 0.70339(15) 0.4038(4) 0.0240(8) Uani d . 1 . .
H H5 0.8635 0.7400 0.4310 0.029 Uiso calc R 1 . .
C C6 1.0446(5) 0.69113(14) 0.3431(4) 0.0208(7) Uani d . 1 . .
H H6 1.1273 0.7194 0.3287 0.025 Uiso calc R 1 . .
C C7 1.2514(4) 0.62775(13) 0.2336(3) 0.0151(6) Uani d . 1 . .
C C8 1.4372(4) 0.55502(13) 0.1409(3) 0.0139(6) Uani d . 1 . .
C C9 1.6810(4) 0.56209(14) -0.0142(4) 0.0195(7) Uani d . 1 . .
H H9A 1.6654 0.5336 -0.0849 0.023 Uiso calc R 1 . .
H H9B 1.7441 0.5451 0.0624 0.023 Uiso calc R 1 . .
C C10 1.7895(4) 0.60781(13) -0.0715(4) 0.0176(7) Uani d . 1 . .
C C11 1.8660(5) 0.60174(15) -0.1997(4) 0.0214(7) Uani d . 1 . .
H H11 1.8424 0.5700 -0.2527 0.026 Uiso calc R 1 . .
C C12 1.9766(5) 0.64222(16) -0.2494(4) 0.0234(8) Uani d . 1 . .
H H12 2.0286 0.6380 -0.3360 0.028 Uiso calc R 1 . .
C C13 2.0104(5) 0.68838(16) -0.1727(4) 0.0252(8) Uani d . 1 . .
H H13 2.0856 0.7159 -0.2069 0.030 Uiso calc R 1 . .
C C14 1.9355(5) 0.69483(16) -0.0462(4) 0.0272(8) Uani d . 1 . .
H H14 1.9600 0.7267 0.0059 0.033 Uiso calc R 1 . .
C C15 1.8248(5) 0.65500(15) 0.0050(4) 0.0242(8) Uani d . 1 . .
H H15 1.7731 0.6598 0.0916 0.029 Uiso calc R 1 . .
C C16 1.4092(5) 0.61491(14) -0.0616(3) 0.0178(7) Uani d . 1 . .
H H16A 1.4751 0.6489 -0.0810 0.021 Uiso calc R 1 . .
H H16B 1.2978 0.6255 -0.0197 0.021 Uiso calc R 1 . .
C C17 1.3751(4) 0.58415(14) -0.1933(3) 0.0163(6) Uani d . 1 . .
C C18 1.4287(4) 0.60578(15) -0.3151(4) 0.0201(7) Uani d . 1 . .
H H18 1.4929 0.6390 -0.3166 0.024 Uiso calc R 1 . .
C C19 1.3891(5) 0.57905(16) -0.4367(4) 0.0224(7) Uani d . 1 . .
H H19 1.4247 0.5944 -0.5207 0.027 Uiso calc R 1 . .
C C20 1.2973(5) 0.52985(17) -0.4347(4) 0.0265(8) Uani d . 1 . .
H H20 1.2704 0.5115 -0.5171 0.032 Uiso calc R 1 . .
C C21 1.2453(5) 0.50774(16) -0.3114(4) 0.0280(8) Uani d . 1 . .
H H21 1.1833 0.4741 -0.3098 0.034 Uiso calc R 1 . .
C C22 1.2830(5) 0.53436(15) -0.1908(4) 0.0235(8) Uani d . 1 . .
H H22 1.2468 0.5191 -0.1068 0.028 Uiso calc R 1 . .
C C23 0.5896(4) 0.33461(14) -0.0012(3) 0.0152(6) Uani d . 1 . .
C C24 0.5720(5) 0.28392(14) -0.0668(4) 0.0208(7) Uani d . 1 . .
H H24 0.6619 0.2574 -0.0607 0.025 Uiso calc R 1 . .
C C25 0.4246(5) 0.27233(15) -0.1403(4) 0.0237(8) Uani d . 1 . .
H H25 0.4145 0.2383 -0.1869 0.028 Uiso calc R 1 . .
C C26 0.2900(5) 0.31064(17) -0.1465(4) 0.0279(9) Uani d . 1 . .
H H26 0.1865 0.3019 -0.1938 0.033 Uiso calc R 1 . .
C C27 0.3071(5) 0.36096(15) -0.0840(4) 0.0240(8) Uani d . 1 . .
H H27 0.2174 0.3875 -0.0911 0.029 Uiso calc R 1 . .
C C28 0.4566(4) 0.37286(14) -0.0104(4) 0.0196(7) Uani d . 1 . .
H H28 0.4677 0.4074 0.0337 0.024 Uiso calc R 1 . .
C C29 0.7538(4) 0.34428(14) 0.0742(3) 0.0158(6) Uani d . 1 . .
C C30 0.9368(4) 0.41485(13) 0.1778(3) 0.0153(6) Uani d . 1 . .
C C31 0.8927(5) 0.35268(14) 0.3720(4) 0.0208(7) Uani d . 1 . .
H H31A 0.9526 0.3173 0.3878 0.025 Uiso calc R 1 . .
H H31B 0.7812 0.3449 0.3265 0.025 Uiso calc R 1 . .
C C32 0.8599(5) 0.38108(14) 0.5071(3) 0.0182(7) Uani d . 1 . .
C C33 0.9196(5) 0.35777(15) 0.6274(4) 0.0199(7) Uani d . 1 . .
H H33 0.9831 0.3244 0.6251 0.024 Uiso calc R 1 . .
C C34 0.8866(5) 0.38311(16) 0.7499(4) 0.0221(7) Uani d . 1 . .
H H34 0.9260 0.3668 0.8319 0.026 Uiso calc R 1 . .
C C35 0.7964(5) 0.43216(16) 0.7538(4) 0.0246(8) Uani d . 1 . .
H H35 0.7749 0.4497 0.8382 0.030 Uiso calc R 1 . .
C C36 0.7367(5) 0.45597(15) 0.6329(4) 0.0263(8) Uani d . 1 . .
H H36 0.6738 0.4895 0.6351 0.032 Uiso calc R 1 . .
C C37 0.7702(5) 0.43033(16) 0.5101(4) 0.0271(8) Uani d . 1 . .
H H37 0.7315 0.4466 0.4278 0.033 Uiso calc R 1 . .
C C38 1.1725(5) 0.40062(15) 0.3372(4) 0.0230(8) Uani d . 1 . .
H H38A 1.1607 0.4216 0.4227 0.028 Uiso calc R 1 . .
H H38B 1.2339 0.4242 0.2712 0.028 Uiso calc R 1 . .
C C39 1.2794(5) 0.35003(15) 0.3639(4) 0.0212(7) Uani d . 1 . .
C C40 1.3815(5) 0.34745(16) 0.4800(4) 0.0244(8) Uani d . 1 . .
H H40 1.3763 0.3760 0.5457 0.029 Uiso calc R 1 . .
C C41 1.4926(5) 0.30219(17) 0.4997(5) 0.0304(9) Uani d . 1 . .
H H41 1.5618 0.3001 0.5793 0.036 Uiso calc R 1 . .
C C42 1.5013(5) 0.26096(16) 0.4041(4) 0.0288(9) Uani d . 1 . .
H H42 1.5789 0.2311 0.4167 0.035 Uiso calc R 1 . .
C C43 1.3972(6) 0.26289(17) 0.2894(5) 0.0308(9) Uani d . 1 . .
H H43 1.4020 0.2341 0.2246 0.037 Uiso calc R 1 . .
C C44 1.2852(5) 0.30727(16) 0.2692(4) 0.0255(8) Uani d . 1 . .
H H44 1.2130 0.3084 0.1912 0.031 Uiso calc R 1 . .

loop_
_atom_site_aniso_label
_atom_site_aniso_U_11
_atom_site_aniso_U_22
_atom_site_aniso_U_33
_atom_site_aniso_U_12
_atom_site_aniso_U_13
_atom_site_aniso_U_23
S1 0.0164(4) 0.0154(4) 0.0173(4) 0.0015(3) -0.0008(3) 0.0026(3)
S2 0.0153(4) 0.0147(4) 0.0199(4) -0.0025(3) 0.0031(3) 0.0014(3)
O1 0.0184(12) 0.0191(12) 0.0310(15) -0.0043(10) 0.0077(11) -0.0040(11)
O2 0.0204(13) 0.0205(12) 0.0309(15) 0.0037(10) -0.0070(11) -0.0070(11)
N1 0.0158(14) 0.0158(13) 0.0154(14) 0.0053(11) 0.0039(11) 0.0037(10)
N2 0.0145(13) 0.0118(12) 0.0157(14) -0.0011(10) 0.0029(11) -0.0022(10)
N3 0.0171(14) 0.0161(13) 0.0206(15) -0.0071(11) -0.0011(12) 0.0006(11)
N4 0.0141(13) 0.0154(13) 0.0191(14) -0.0001(10) 0.0016(11) -0.0022(11)
C1 0.0141(15) 0.0159(15) 0.0162(16) 0.0013(12) -0.0003(12) -0.0014(12)
C2 0.0191(17) 0.0161(16) 0.0259(19) -0.0012(13) 0.0042(14) -0.0053(13)
C3 0.0165(17) 0.0258(18) 0.030(2) -0.0058(14) 0.0078(15) -0.0075(15)
C4 0.0172(17) 0.0254(18) 0.029(2) 0.0016(14) 0.0050(15) -0.0027(15)
C5 0.027(2) 0.0170(17) 0.027(2) 0.0042(14) 0.0069(16) -0.0024(14)
C6 0.0264(19) 0.0152(16) 0.0209(18) -0.0008(13) 0.0076(14) -0.0031(13)
C7 0.0164(16) 0.0163(15) 0.0125(15) 0.0004(12) -0.0008(12) 0.0005(12)
C8 0.0109(14) 0.0167(15) 0.0141(15) -0.0023(12) -0.0017(12) -0.0025(12)
C9 0.0160(16) 0.0184(16) 0.0242(18) 0.0031(13) 0.0087(14) 0.0039(14)
C10 0.0139(15) 0.0160(15) 0.0228(18) -0.0004(12) 0.0015(13) 0.0021(13)
C11 0.0162(16) 0.0210(17) 0.0271(19) -0.0009(13) 0.0072(14) 0.0023(14)
C12 0.0160(16) 0.0312(19) 0.0231(19) 0.0009(14) 0.0057(14) 0.0039(15)
C13 0.0193(18) 0.0255(18) 0.031(2) -0.0004(14) 0.0003(15) 0.0101(16)
C14 0.031(2) 0.0213(18) 0.029(2) -0.0020(15) -0.0030(16) 0.0002(15)
C15 0.030(2) 0.0186(17) 0.0242(19) -0.0007(14) 0.0005(15) 0.0011(14)
C16 0.0190(16) 0.0179(15) 0.0163(16) 0.0058(12) 0.0048(13) 0.0052(13)
C17 0.0130(15) 0.0192(15) 0.0166(16) 0.0035(12) 0.0004(12) 0.0034(13)
C18 0.0195(17) 0.0227(17) 0.0180(17) -0.0022(13) -0.0012(13) 0.0027(14)
C19 0.0211(18) 0.032(2) 0.0141(17) -0.0012(15) 0.0003(14) 0.0044(14)
C20 0.0238(19) 0.031(2) 0.0248(19) -0.0036(15) -0.0021(15) -0.0018(16)
C21 0.031(2) 0.0244(19) 0.029(2) -0.0068(15) -0.0015(16) 0.0006(15)
C22 0.0289(19) 0.0224(17) 0.0192(18) -0.0051(15) 0.0052(15) 0.0039(14)
C23 0.0145(15) 0.0179(15) 0.0132(15) -0.0013(12) 0.0003(12) -0.0014(12)
C24 0.0203(18) 0.0170(16) 0.0252(19) -0.0012(13) -0.0008(15) -0.0043(14)
C25 0.0228(18) 0.0198(17) 0.028(2) -0.0004(14) -0.0053(15) -0.0087(15)
C26 0.0183(18) 0.0298(19) 0.036(2) -0.0001(15) -0.0116(16) -0.0074(17)
C27 0.0180(18) 0.0263(19) 0.028(2) 0.0045(14) -0.0039(15) -0.0032(15)
C28 0.0181(17) 0.0207(16) 0.0199(17) 0.0000(13) -0.0019(14) -0.0019(13)
C29 0.0175(16) 0.0178(15) 0.0121(15) 0.0004(12) 0.0002(12) 0.0000(12)
C30 0.0155(15) 0.0130(14) 0.0172(16) -0.0015(12) 0.0033(12) -0.0041(12)
C31 0.0266(18) 0.0189(16) 0.0170(17) -0.0093(14) 0.0004(14) 0.0010(13)
C32 0.0219(17) 0.0185(16) 0.0142(16) -0.0085(13) 0.0002(13) -0.0008(13)
C33 0.0189(17) 0.0204(17) 0.0204(18) -0.0023(13) -0.0012(13) 0.0030(13)
C34 0.0172(17) 0.0334(19) 0.0156(17) 0.0018(14) -0.0013(13) 0.0018(15)
C35 0.0258(19) 0.029(2) 0.0187(18) -0.0012(15) -0.0002(15) -0.0018(15)
C36 0.027(2) 0.0238(19) 0.028(2) 0.0093(15) -0.0025(16) -0.0043(15)
C37 0.027(2) 0.0275(19) 0.027(2) -0.0015(15) -0.0071(16) 0.0053(16)
C38 0.0217(17) 0.0205(17) 0.027(2) -0.0067(14) -0.0072(15) -0.0003(14)
C39 0.0210(18) 0.0235(17) 0.0190(17) -0.0059(14) -0.0022(14) 0.0027(14)
C40 0.0188(18) 0.0309(19) 0.0234(19) -0.0093(15) -0.0040(14) 0.0052(15)
C41 0.0180(18) 0.036(2) 0.037(2) -0.0102(16) -0.0069(16) 0.0093(17)
C42 0.0201(18) 0.0238(18) 0.043(2) -0.0037(15) 0.0075(17) 0.0078(16)
C43 0.034(2) 0.0236(19) 0.035(2) 0.0015(17) 0.0039(18) -0.0001(16)
C44 0.031(2) 0.0240(18) 0.0214(19) -0.0031(15) -0.0013(15) -0.0002(15)

loop_
_atom_type_symbol
_atom_type_description
_atom_type_scat_dispersion_real
_atom_type_scat_dispersion_imag
_atom_type_scat_source
C C 0.0033 0.0016 'International Tables Vol C Tables 4.2.6.8 and 6.1.1.4'
H H 0.0000 0.0000 'International Tables Vol C Tables 4.2.6.8 and 6.1.1.4'
N N 0.0061 0.0033 'International Tables Vol C Tables 4.2.6.8 and 6.1.1.4'
O O 0.0106 0.0060 'International Tables Vol C Tables 4.2.6.8 and 6.1.1.4'
S S 0.1246 0.1234 'International Tables Vol C Tables 4.2.6.8 and 6.1.1.4'

loop_
_geom_angle_atom_site_label_1
_geom_angle_atom_site_label_2
_geom_angle_atom_site_label_3
_geom_angle_site_symmetry_1
_geom_angle_site_symmetry_3
_geom_angle
_geom_angle_publ_flag
C8 N1 C16 . . 123.3(3) ?
C8 N1 C9 . . 119.3(3) ?
C16 N1 C9 . . 115.5(3) ?
C7 N2 C8 . . 124.4(3) ?
C7 N2 H2 . . 117.8 ?
C8 N2 H2 . . 117.8 ?
C30 N3 C38 . . 121.0(3) ?
C30 N3 C31 . . 122.8(3) ?
C38 N3 C31 . . 115.3(3) ?
C29 N4 C30 . . 122.3(3) ?
C29 N4 H4 . . 118.8 ?
C30 N4 H4 . . 118.8 ?
C2 C1 C6 . . 118.9(3) ?
C2 C1 C7 . . 124.1(3) ?
C6 C1 C7 . . 117.0(3) ?
C3 C2 C1 . . 120.5(3) ?
C3 C2 H2A . . 119.8 ?
C1 C2 H2A . . 119.8 ?
C2 C3 C4 . . 119.9(3) ?
C2 C3 H3 . . 120.0 ?
C4 C3 H3 . . 120.0 ?
C5 C4 C3 . . 120.3(3) ?
C5 C4 H4A . . 119.9 ?
C3 C4 H4A . . 119.9 ?
C6 C5 C4 . . 120.0(3) ?
C6 C5 H5 . . 120.0 ?
C4 C5 H5 . . 120.0 ?
C5 C6 C1 . . 120.3(3) ?
C5 C6 H6 . . 119.8 ?
C1 C6 H6 . . 119.8 ?
O1 C7 N2 . . 121.7(3) ?
O1 C7 C1 . . 122.9(3) ?
N2 C7 C1 . . 115.4(3) ?
N1 C8 N2 . . 117.1(3) ?
N1 C8 S1 . . 124.9(3) ?
N2 C8 S1 . . 117.9(2) ?
N1 C9 C10 . . 113.8(3) ?
N1 C9 H9A . . 108.8 ?
C10 C9 H9A . . 108.8 ?
N1 C9 H9B . . 108.8 ?
C10 C9 H9B . . 108.8 ?
H9A C9 H9B . . 107.7 ?
C15 C10 C11 . . 119.3(3) ?
C15 C10 C9 . . 120.9(3) ?
C11 C10 C9 . . 119.7(3) ?
C12 C11 C10 . . 120.1(3) ?
C12 C11 H11 . . 120.0 ?
C10 C11 H11 . . 120.0 ?
C13 C12 C11 . . 120.0(4) ?
C13 C12 H12 . . 120.0 ?
C11 C12 H12 . . 120.0 ?
C12 C13 C14 . . 120.4(4) ?
C12 C13 H13 . . 119.8 ?
C14 C13 H13 . . 119.8 ?
C13 C14 C15 . . 120.5(4) ?
C13 C14 H14 . . 119.8 ?
C15 C14 H14 . . 119.8 ?
C14 C15 C10 . . 119.8(4) ?
C14 C15 H15 . . 120.1 ?
C10 C15 H15 . . 120.1 ?
N1 C16 C17 . . 110.5(3) ?
N1 C16 H16A . . 109.6 ?
C17 C16 H16A . . 109.6 ?
N1 C16 H16B . . 109.6 ?
C17 C16 H16B . . 109.6 ?
H16A C16 H16B . . 108.1 ?
C18 C17 C22 . . 119.9(3) ?
C18 C17 C16 . . 120.3(3) ?
C22 C17 C16 . . 119.7(3) ?
C17 C18 C19 . . 120.3(3) ?
C17 C18 H18 . . 119.8 ?
C19 C18 H18 . . 119.8 ?
C20 C19 C18 . . 119.9(3) ?
C20 C19 H19 . . 120.0 ?
C18 C19 H19 . . 120.0 ?
C21 C20 C19 . . 119.6(4) ?
C21 C20 H20 . . 120.2 ?
C19 C20 H20 . . 120.2 ?
C22 C21 C20 . . 120.6(3) ?
C22 C21 H21 . . 119.7 ?
C20 C21 H21 . . 119.7 ?
C21 C22 C17 . . 119.6(3) ?
C21 C22 H22 . . 120.2 ?
C17 C22 H22 . . 120.2 ?
C28 C23 C24 . . 119.3(3) ?
C28 C23 C29 . . 123.9(3) ?
C24 C23 C29 . . 116.9(3) ?
C25 C24 C23 . . 120.2(3) ?
C25 C24 H24 . . 119.9 ?
C23 C24 H24 . . 119.9 ?
C24 C25 C26 . . 120.1(3) ?
C24 C25 H25 . . 120.0 ?
C26 C25 H25 . . 120.0 ?
C27 C26 C25 . . 120.2(3) ?
C27 C26 H26 . . 119.9 ?
C25 C26 H26 . . 119.9 ?
C26 C27 C28 . . 119.8(3) ?
C26 C27 H27 . . 120.1 ?
C28 C27 H27 . . 120.1 ?
C23 C28 C27 . . 120.5(3) ?
C23 C28 H28 . . 119.7 ?
C27 C28 H28 . . 119.7 ?
O2 C29 N4 . . 121.4(3) ?
O2 C29 C23 . . 122.5(3) ?
N4 C29 C23 . . 116.1(3) ?
N3 C30 N4 . . 116.9(3) ?
N3 C30 S2 . . 126.2(2) ?
N4 C30 S2 . . 116.9(3) ?
N3 C31 C32 . . 109.9(3) ?
N3 C31 H31A . . 109.7 ?
C32 C31 H31A . . 109.7 ?
N3 C31 H31B . . 109.7 ?
C32 C31 H31B . . 109.7 ?
H31A C31 H31B . . 108.2 ?
C37 C32 C33 . . 120.0(3) ?
C37 C32 C31 . . 119.7(3) ?
C33 C32 C31 . . 120.3(3) ?
C34 C33 C32 . . 120.1(3) ?
C34 C33 H33 . . 119.9 ?
C32 C33 H33 . . 119.9 ?
C33 C34 C35 . . 120.2(3) ?
C33 C34 H34 . . 119.9 ?
C35 C34 H34 . . 119.9 ?
C34 C35 C36 . . 119.9(3) ?
C34 C35 H35 . . 120.1 ?
C36 C35 H35 . . 120.1 ?
C37 C36 C35 . . 119.6(3) ?
C37 C36 H36 . . 120.2 ?
C35 C36 H36 . . 120.2 ?
C32 C37 C36 . . 120.1(4) ?
C32 C37 H37 . . 119.9 ?
C36 C37 H37 . . 119.9 ?
N3 C38 C39 . . 113.1(3) ?
N3 C38 H38A . . 109.0 ?
C39 C38 H38A . . 109.0 ?
N3 C38 H38B . . 109.0 ?
C39 C38 H38B . . 109.0 ?
H38A C38 H38B . . 107.8 ?
C40 C39 C44 . . 119.8(4) ?
C40 C39 C38 . . 119.4(3) ?
C44 C39 C38 . . 120.7(3) ?
C39 C40 C41 . . 119.6(4) ?
C39 C40 H40 . . 120.2 ?
C41 C40 H40 . . 120.2 ?
C42 C41 C40 . . 120.3(4) ?
C42 C41 H41 . . 119.8 ?
C40 C41 H41 . . 119.8 ?
C41 C42 C43 . . 120.2(4) ?
C41 C42 H42 . . 119.9 ?
C43 C42 H42 . . 119.9 ?
C42 C43 C44 . . 120.0(4) ?
C42 C43 H43 . . 120.0 ?
C44 C43 H43 . . 120.0 ?
C43 C44 C39 . . 120.0(4) ?
C43 C44 H44 . . 120.0 ?
C39 C44 H44 . . 120.0 ?

loop_
_geom_bond_atom_site_label_1
_geom_bond_atom_site_label_2
_geom_bond_site_symmetry_2
_geom_bond_distance
_geom_bond_publ_flag
S1 C8 . 1.676(3) ?
S2 C30 . 1.678(3) ?
O1 C7 . 1.214(4) ?
O2 C29 . 1.221(4) ?
N1 C8 . 1.337(4) ?
N1 C16 . 1.480(4) ?
N1 C9 . 1.484(4) ?
N2 C7 . 1.382(4) ?
N2 C8 . 1.396(4) ?
N2 H2 . 0.8600 ?
N3 C30 . 1.329(4) ?
N3 C38 . 1.462(4) ?
N3 C31 . 1.477(4) ?
N4 C29 . 1.386(4) ?
N4 C30 . 1.410(4) ?
N4 H4 . 0.8600 ?
C1 C2 . 1.393(5) ?
C1 C6 . 1.404(5) ?
C1 C7 . 1.495(5) ?
C2 C3 . 1.386(5) ?
C2 H2A . 0.9500 ?
C3 C4 . 1.387(5) ?
C3 H3 . 0.9500 ?
C4 C5 . 1.384(5) ?
C4 H4A . 0.9500 ?
C5 C6 . 1.384(5) ?
C5 H5 . 0.9500 ?
C6 H6 . 0.9500 ?
C9 C10 . 1.504(5) ?
C9 H9A . 0.9900 ?
C9 H9B . 0.9900 ?
C10 C15 . 1.401(5) ?
C10 C11 . 1.405(5) ?
C11 C12 . 1.394(5) ?
C11 H11 . 0.9500 ?
C12 C13 . 1.379(6) ?
C12 H12 . 0.9500 ?
C13 C14 . 1.384(6) ?
C13 H13 . 0.9500 ?
C14 C15 . 1.389(5) ?
C14 H14 . 0.9500 ?
C15 H15 . 0.9500 ?
C16 C17 . 1.522(5) ?
C16 H16A . 0.9900 ?
C16 H16B . 0.9900 ?
C17 C18 . 1.376(5) ?
C17 C22 . 1.406(5) ?
C18 C19 . 1.398(5) ?
C18 H18 . 0.9500 ?
C19 C20 . 1.393(5) ?
C19 H19 . 0.9500 ?
C20 C21 . 1.390(6) ?
C20 H20 . 0.9500 ?
C21 C22 . 1.385(5) ?
C21 H21 . 0.9500 ?
C22 H22 . 0.9500 ?
C23 C28 . 1.390(5) ?
C23 C24 . 1.400(5) ?
C23 C29 . 1.489(5) ?
C24 C25 . 1.380(5) ?
C24 H24 . 0.9500 ?
C25 C26 . 1.399(5) ?
C25 H25 . 0.9500 ?
C26 C27 . 1.378(5) ?
C26 H26 . 0.9500 ?
C27 C28 . 1.395(5) ?
C27 H27 . 0.9500 ?
C28 H28 . 0.9500 ?
C31 C32 . 1.522(5) ?
C31 H31A . 0.9900 ?
C31 H31B . 0.9900 ?
C32 C37 . 1.386(5) ?
C32 C33 . 1.393(5) ?
C33 C34 . 1.381(5) ?
C33 H33 . 0.9500 ?
C34 C35 . 1.384(5) ?
C34 H34 . 0.9500 ?
C35 C36 . 1.403(5) ?
C35 H35 . 0.9500 ?
C36 C37 . 1.387(6) ?
C36 H36 . 0.9500 ?
C37 H37 . 0.9500 ?
C38 C39 . 1.507(5) ?
C38 H38A . 0.9900 ?
C38 H38B . 0.9900 ?
C39 C40 . 1.391(5) ?
C39 C44 . 1.399(5) ?
C40 C41 . 1.411(6) ?
C40 H40 . 0.9500 ?
C41 C42 . 1.379(6) ?
C41 H41 . 0.9500 ?
C42 C43 . 1.388(6) ?
C42 H42 . 0.9500 ?
C43 C44 . 1.399(6) ?
C43 H43 . 0.9500 ?
C44 H44 . 0.9500 ?

loop_
_geom_hbond_atom_site_label_D
_geom_hbond_atom_site_label_H
_geom_hbond_atom_site_label_A
_geom_hbond_site_symmetry_A
_geom_hbond_distance_DH
_geom_hbond_distance_HA
_geom_hbond_distance_DA
_geom_hbond_angle_DHA
N2 H2 S2 . 0.86 2.54 3.334(3) 153.8
N4 H4 S1 1_455 0.86 2.54 3.334(3) 153.6
C13 H13 O2 2_855 0.95 2.57 3.193(5) 124
C14 H14 O2 2_855 0.95 2.60 3.207(5) 122
C25 H25 O1 2_745 0.95 2.55 3.228(4) 129

loop_
_geom_torsion_atom_site_label_1
_geom_torsion_atom_site_label_2
_geom_torsion_atom_site_label_3
_geom_torsion_atom_site_label_4
_geom_torsion_site_symmetry_1
_geom_torsion_site_symmetry_2
_geom_torsion_site_symmetry_3
_geom_torsion_site_symmetry_4
_geom_torsion
_geom_torsion_publ_flag
C6 C1 C2 C3 . . . . -0.2(5) ?
C7 C1 C2 C3 . . . . -177.6(3) ?
C1 C2 C3 C4 . . . . -0.2(6) ?
C2 C3 C4 C5 . . . . 0.5(6) ?
C3 C4 C5 C6 . . . . -0.3(6) ?
C4 C5 C6 C1 . . . . -0.1(6) ?
C2 C1 C6 C5 . . . . 0.4(5) ?
C7 C1 C6 C5 . . . . 177.9(3) ?
C8 N2 C7 O1 . . . . 12.0(5) ?
C8 N2 C7 C1 . . . . -168.0(3) ?
C2 C1 C7 O1 . . . . -178.0(3) ?
C6 C1 C7 O1 . . . . 4.6(5) ?
C2 C1 C7 N2 . . . . 2.1(5) ?
C6 C1 C7 N2 . . . . -175.3(3) ?
C16 N1 C8 N2 . . . . -19.0(5) ?
C9 N1 C8 N2 . . . . 177.2(3) ?
C16 N1 C8 S1 . . . . 158.1(3) ?
C9 N1 C8 S1 . . . . -5.7(5) ?
C7 N2 C8 N1 . . . . -61.4(4) ?
C7 N2 C8 S1 . . . . 121.3(3) ?
C8 N1 C9 C10 . . . . -146.6(3) ?
C16 N1 C9 C10 . . . . 48.4(4) ?
N1 C9 C10 C15 . . . . 55.3(5) ?
N1 C9 C10 C11 . . . . -128.9(3) ?
C15 C10 C11 C12 . . . . 0.4(5) ?
C9 C10 C11 C12 . . . . -175.5(3) ?
C10 C11 C12 C13 . . . . -0.2(5) ?
C11 C12 C13 C14 . . . . 0.1(6) ?
C12 C13 C14 C15 . . . . -0.2(6) ?
C13 C14 C15 C10 . . . . 0.4(6) ?
C11 C10 C15 C14 . . . . -0.5(5) ?
C9 C10 C15 C14 . . . . 175.3(3) ?
C8 N1 C16 C17 . . . . -103.7(4) ?
C9 N1 C16 C17 . . . . 60.7(4) ?
N1 C16 C17 C18 . . . . -123.1(3) ?
N1 C16 C17 C22 . . . . 59.2(4) ?
C22 C17 C18 C19 . . . . 1.2(5) ?
C16 C17 C18 C19 . . . . -176.5(3) ?
C17 C18 C19 C20 . . . . -1.0(5) ?
C18 C19 C20 C21 . . . . 0.2(6) ?
C19 C20 C21 C22 . . . . 0.4(6) ?
C20 C21 C22 C17 . . . . -0.2(6) ?
C18 C17 C22 C21 . . . . -0.7(5) ?
C16 C17 C22 C21 . . . . 177.1(3) ?
C28 C23 C24 C25 . . . . 0.3(5) ?
C29 C23 C24 C25 . . . . -179.0(3) ?
C23 C24 C25 C26 . . . . -1.8(6) ?
C24 C25 C26 C27 . . . . 2.8(7) ?
C25 C26 C27 C28 . . . . -2.3(6) ?
C24 C23 C28 C27 . . . . 0.1(5) ?
C29 C23 C28 C27 . . . . 179.4(3) ?
C26 C27 C28 C23 . . . . 0.9(6) ?
C30 N4 C29 O2 . . . . 11.8(5) ?
C30 N4 C29 C23 . . . . -168.1(3) ?
C28 C23 C29 O2 . . . . 174.3(3) ?
C24 C23 C29 O2 . . . . -6.4(5) ?
C28 C23 C29 N4 . . . . -5.8(5) ?
C24 C23 C29 N4 . . . . 173.5(3) ?
C38 N3 C30 N4 . . . . 174.2(3) ?
C31 N3 C30 N4 . . . . -17.7(5) ?
C38 N3 C30 S2 . . . . -7.3(5) ?
C31 N3 C30 S2 . . . . 160.7(3) ?
C29 N4 C30 N3 . . . . -62.3(4) ?
C29 N4 C30 S2 . . . . 119.1(3) ?
C30 N3 C31 C32 . . . . -106.5(4) ?
C38 N3 C31 C32 . . . . 62.2(4) ?
N3 C31 C32 C37 . . . . 62.2(4) ?
N3 C31 C32 C33 . . . . -117.7(3) ?
C37 C32 C33 C34 . . . . 1.3(5) ?
C31 C32 C33 C34 . . . . -178.8(3) ?
C32 C33 C34 C35 . . . . -1.0(5) ?
C33 C34 C35 C36 . . . . 0.6(6) ?
C34 C35 C36 C37 . . . . -0.6(6) ?
C33 C32 C37 C36 . . . . -1.3(6) ?
C31 C32 C37 C36 . . . . 178.8(4) ?
C35 C36 C37 C32 . . . . 0.9(6) ?
C30 N3 C38 C39 . . . . -132.9(3) ?
C31 N3 C38 C39 . . . . 58.2(4) ?
N3 C38 C39 C40 . . . . -139.2(3) ?
N3 C38 C39 C44 . . . . 44.8(5) ?
C44 C39 C40 C41 . . . . 1.3(5) ?
C38 C39 C40 C41 . . . . -174.8(3) ?
C39 C40 C41 C42 . . . . 0.5(6) ?
C40 C41 C42 C43 . . . . -1.8(6) ?
C41 C42 C43 C44 . . . . 1.2(6) ?
C42 C43 C44 C39 . . . . 0.7(6) ?
C40 C39 C44 C43 . . . . -1.9(6) ?
C38 C39 C44 C43 . . . . 174.1(4) ?
